data_1551813
loop_
_publ_author_name
'SABOUNCHEI, Seyyed Javad'
'NEMATTALAB, Hassan'
'KHAVASI, Hamid Reza'

_publ_section_title
;
 Crystal Structure of Diiodo,
 (4&#x2032;-Chlorobenzoylmethylenetriphenylphosphorane),
 (dimethylsulfoxide), Mercury(II) Complex, C28H26ClHgI2O2PS
;
_journal_name_full 'X-ray Structure Analysis Online'
_journal_page_first 13
_journal_paper_doi 10.2116/xraystruct.25.13
_journal_volume 25
_journal_year 2009
_chemical_formula_sum 'C28 H26 Cl Hg I2 O2 P S'
_chemical_formula_weight 947.37
_space_group_IT_number 14
_space_group_name_Hall '-P 2ybc'
_space_group_name_H-M_alt 'P 1 21/c 1'
_symmetry_cell_setting monoclinic
_symmetry_space_group_name_Hall '-P 2ybc'
_symmetry_space_group_name_H-M 'P 1 21/c 1'
_atom_sites_solution_hydrogens geom
_atom_sites_solution_primary direct
_atom_sites_solution_secondary difmap
_audit_creation_method SHELXL-97
_cell_angle_alpha 90.00
_cell_angle_beta 100.292(4)
_cell_angle_gamma 90.00
_cell_formula_units_Z 4
_cell_length_a 15.5243(7)
_cell_length_b 10.0196(5)
_cell_length_c 20.0731(10)
_cell_measurement_reflns_used 4712
_cell_measurement_temperature 293(2)
_cell_measurement_theta_max 23.63
_cell_measurement_theta_min 1.33
_cell_volume 3072.1(3)
_computing_cell_refinement 'X-Area 1.31 (Stoe & Cie GmbH, 2005)'
_computing_data_collection 'X-Area 1.31 (Stoe & Cie GmbH, 2005)'
_computing_data_reduction 'X-Area 1.31 (Stoe & Cie GmbH, 2005)'
_computing_molecular_graphics 'ORTEP-3 for Windows (Farrugia, 1997)'
_computing_publication_material 'WinGX (Farrugia, 1999)'
_computing_structure_refinement 'SHELXL-97 (Sheldrick, 1997)'
_computing_structure_solution 'SHELXS-97 (Sheldrick, 1990)'
_diffrn_ambient_temperature 293(2)
_diffrn_detector_area_resol_mean '0.15 mm'
_diffrn_measured_fraction_theta_full 0.992
_diffrn_measured_fraction_theta_max 0.992
_diffrn_measurement_device_type 'STOE IPDS II'
_diffrn_measurement_method 'rotation method'
_diffrn_radiation_monochromator graphite
_diffrn_radiation_source 'fine-focus sealed tube'
_diffrn_radiation_type MoK\a
_diffrn_radiation_wavelength 0.71073
_diffrn_reflns_av_R_equivalents 0.0426
_diffrn_reflns_av_sigmaI/netI 0.0250
_diffrn_reflns_limit_h_max 17
_diffrn_reflns_limit_h_min -17
_diffrn_reflns_limit_k_max 11
_diffrn_reflns_limit_k_min -11
_diffrn_reflns_limit_l_max 22
_diffrn_reflns_limit_l_min -22
_diffrn_reflns_number 19841
_diffrn_reflns_theta_full 23.63
_diffrn_reflns_theta_max 23.63
_diffrn_reflns_theta_min 1.33
_diffrn_standards_number 0
_exptl_absorpt_coefficient_mu 7.250
_exptl_absorpt_correction_T_max 0.295
_exptl_absorpt_correction_T_min 0.137
_exptl_absorpt_correction_type numerical
_exptl_absorpt_process_details 'shape of crystal determined optically'
_exptl_crystal_colour colorless
_exptl_crystal_density_diffrn 2.048
_exptl_crystal_density_method 'not measured'
_exptl_crystal_description block
_exptl_crystal_F_000 1776
_exptl_crystal_size_max 0.30
_exptl_crystal_size_mid 0.24
_exptl_crystal_size_min 0.17
_refine_diff_density_max 1.675
_refine_diff_density_min -0.922
_refine_diff_density_rms 0.108
_refine_ls_extinction_method none
_refine_ls_goodness_of_fit_ref 1.079
_refine_ls_hydrogen_treatment constr
_refine_ls_matrix_type full
_refine_ls_number_parameters 327
_refine_ls_number_reflns 4582
_refine_ls_number_restraints 0
_refine_ls_restrained_S_all 1.079
_refine_ls_R_factor_all 0.0344
_refine_ls_R_factor_gt 0.0315
_refine_ls_shift/su_max 0.009
_refine_ls_shift/su_mean 0.001
_refine_ls_structure_factor_coef Fsqd
_refine_ls_weighting_details 'calc w=1/[\s^2^(Fo^2^)+(0.0433P)^2^+8.2976P] where P=(Fo^2^+2Fc^2^)/3'
_refine_ls_weighting_scheme calc
_refine_ls_wR_factor_gt 0.0823
_refine_ls_wR_factor_ref 0.0840
_reflns_number_gt 4283
_reflns_number_total 4582
_reflns_threshold_expression >2sigma(I)
_cod_data_source_file 25_13_1.cif
_cod_data_source_block kh264-abs1
_cod_depositor_comments
;
The following automatic conversions were performed:

'_symmetry_cell_setting' value 'Monoclinic' changed to 'monoclinic'
according to
/home/andrius/struct/COD-crude-data/automatic-downloads/current/J-STAGE/lib/dictionaries/cif_core.dic
dictionary named 'cif_core.dic' version 2.4.2 from 2011-04-26.

Automatic conversion script
Id: cif_fix_values 6524 2018-11-02 12:15:13Z antanas 
;
_cod_original_sg_symbol_H-M P21/c
_cod_original_formula_sum 'C28 H26 Cl1 Hg1 I2 O2 P1 S1'
_cod_database_code 1551813

loop_
_symmetry_equiv_pos_as_xyz
'x, y, z'
'-x, y+1/2, -z+1/2'
'-x, -y, -z'
'x, -y-1/2, z-1/2'

loop_
_atom_site_label
_atom_site_type_symbol
_atom_site_fract_x
_atom_site_fract_y
_atom_site_fract_z
_atom_site_U_iso_or_equiv
_atom_site_adp_type
_atom_site_occupancy
_atom_site_symmetry_multiplicity
_atom_site_calc_flag
_atom_site_refinement_flags
C1 C 0.1643(5) -0.0462(6) 0.1211(3) 0.0542(16) Uani 1 1 d .
H1 H 0.2167 -0.0911 0.1359 0.065 Uiso 1 1 calc R
C2 C 0.0865(6) -0.1043(7) 0.1278(4) 0.071(2) Uani 1 1 d .
H2 H 0.0862 -0.1878 0.1480 0.085 Uiso 1 1 calc R
C3 C 0.0096(5) -0.0399(8) 0.1049(4) 0.069(2) Uani 1 1 d .
C4 C 0.0086(5) 0.0810(8) 0.0745(4) 0.070(2) Uani 1 1 d .
H4 H -0.0444 0.1228 0.0579 0.084 Uiso 1 1 calc R
C5 C 0.0871(4) 0.1425(7) 0.0683(4) 0.0575(17) Uani 1 1 d .
H5 H 0.0866 0.2261 0.0480 0.069 Uiso 1 1 calc R
C6 C 0.1653(4) 0.0804(6) 0.0920(3) 0.0415(13) Uani 1 1 d .
C7 C 0.2529(4) 0.1437(6) 0.0919(3) 0.0403(13) Uani 1 1 d .
C8 C 0.2538(3) 0.2896(5) 0.0801(3) 0.0354(12) Uani 1 1 d .
H8 H 0.2025 0.3131 0.0461 0.043 Uiso 1 1 calc R
C9 C 0.3933(4) 0.2418(5) -0.0016(3) 0.0379(12) Uani 1 1 d .
C10 C 0.4831(4) 0.2278(6) 0.0025(3) 0.0485(14) Uani 1 1 d .
H10 H 0.5221 0.2730 0.0354 0.058 Uiso 1 1 calc R
C11 C 0.5139(5) 0.1433(7) -0.0444(4) 0.063(2) Uani 1 1 d .
H11 H 0.5738 0.1320 -0.0419 0.076 Uiso 1 1 calc R
C12 C 0.4579(6) 0.0788(7) -0.0928(4) 0.068(2) Uani 1 1 d .
H12 H 0.4795 0.0248 -0.1237 0.081 Uiso 1 1 calc R
C13 C 0.3691(6) 0.0925(8) -0.0967(4) 0.068(2) Uani 1 1 d .
H13 H 0.3309 0.0466 -0.1298 0.081 Uiso 1 1 calc R
C14 C 0.3363(5) 0.1746(7) -0.0514(3) 0.0552(16) Uani 1 1 d .
H14 H 0.2762 0.1845 -0.0546 0.066 Uiso 1 1 calc R
C15 C 0.4334(4) 0.3968(5) 0.1237(3) 0.0357(12) Uani 1 1 d .
C16 C 0.4571(4) 0.3067(6) 0.1766(3) 0.0506(15) Uani 1 1 d .
H16 H 0.4292 0.2246 0.1758 0.061 Uiso 1 1 calc R
C17 C 0.5224(5) 0.3400(8) 0.2301(4) 0.0611(18) Uani 1 1 d .
H17 H 0.5382 0.2796 0.2654 0.073 Uiso 1 1 calc R
C18 C 0.5640(4) 0.4598(7) 0.2321(3) 0.0558(17) Uani 1 1 d .
H18 H 0.6078 0.4807 0.2686 0.067 Uiso 1 1 calc R
C19 C 0.5414(4) 0.5499(7) 0.1804(3) 0.0522(16) Uani 1 1 d .
H19 H 0.5699 0.6318 0.1821 0.063 Uiso 1 1 calc R
C20 C 0.4762(4) 0.5198(6) 0.1257(3) 0.0442(13) Uani 1 1 d .
H20 H 0.4611 0.5809 0.0907 0.053 Uiso 1 1 calc R
C21 C 0.3146(4) 0.5041(6) 0.0058(3) 0.0398(13) Uani 1 1 d .
C22 C 0.3225(4) 0.5155(6) -0.0619(3) 0.0473(14) Uani 1 1 d .
H22 H 0.3463 0.4456 -0.0831 0.057 Uiso 1 1 calc R
C23 C 0.2952(5) 0.6300(7) -0.0977(4) 0.0593(18) Uani 1 1 d .
H23 H 0.3005 0.6365 -0.1430 0.071 Uiso 1 1 calc R
C24 C 0.2608(5) 0.7326(7) -0.0676(4) 0.0631(18) Uani 1 1 d .
H24 H 0.2429 0.8095 -0.0922 0.076 Uiso 1 1 calc R
C25 C 0.2523(5) 0.7236(7) -0.0009(4) 0.068(2) Uani 1 1 d .
H25 H 0.2283 0.7944 0.0196 0.082 Uiso 1 1 calc R
C26 C 0.2791(5) 0.6101(6) 0.0362(4) 0.0591(18) Uani 1 1 d .
H26 H 0.2733 0.6047 0.0814 0.071 Uiso 1 1 calc R
C27 C -0.0188(12) 0.413(2) 0.1976(8) 0.224(12) Uani 1 1 d .
H27A H 0.0312 0.3734 0.2255 0.268 Uiso 1 1 calc R
H27B H -0.0549 0.3449 0.1735 0.268 Uiso 1 1 calc R
H27C H -0.0519 0.4621 0.2256 0.268 Uiso 1 1 calc R
C28 C -0.0775(6) 0.5256(12) 0.0794(6) 0.107(3) Uani 1 1 d .
H28A H -0.0928 0.4367 0.0638 0.128 Uiso 1 1 calc R
H28B H -0.0670 0.5795 0.0422 0.128 Uiso 1 1 calc R
H28C H -0.1247 0.5633 0.0982 0.128 Uiso 1 1 calc R
O1 O 0.3203(3) 0.0791(4) 0.1057(2) 0.0508(10) Uani 1 1 d .
O2 O 0.0821(3) 0.4450(6) 0.1105(3) 0.0820(16) Uani 1 1 d .
I1 I 0.21307(3) 0.18699(5) 0.27323(2) 0.05986(15) Uani 1 1 d .
I2 I 0.26565(4) 0.62363(4) 0.23521(3) 0.07272(18) Uani 1 1 d .
Hg1 Hg 0.236997(16) 0.37877(2) 0.181462(12) 0.04575(10) Uani 1 1 d .
P1 P 0.34906(9) 0.35456(14) 0.05334(7) 0.0344(3) Uani 1 1 d .
Cl1 Cl -0.08886(17) -0.1113(3) 0.11619(16) 0.1099(9) Uani 1 1 d .
S1 S 0.01560(17) 0.5207(3) 0.14057(17) 0.1101(10) Uani 1 1 d .

loop_
_atom_site_aniso_label
_atom_site_aniso_U_11
_atom_site_aniso_U_22
_atom_site_aniso_U_33
_atom_site_aniso_U_23
_atom_site_aniso_U_13
_atom_site_aniso_U_12
C1 0.058(4) 0.049(4) 0.054(4) 0.004(3) 0.008(3) -0.011(3)
C2 0.085(6) 0.057(4) 0.071(5) 0.007(4) 0.016(4) -0.031(4)
C3 0.064(5) 0.077(5) 0.070(5) -0.012(4) 0.021(4) -0.038(4)
C4 0.048(4) 0.070(5) 0.092(6) -0.001(4) 0.009(4) -0.015(4)
C5 0.046(4) 0.054(4) 0.071(5) 0.006(3) 0.006(3) -0.012(3)
C6 0.047(3) 0.038(3) 0.039(3) -0.001(2) 0.008(3) -0.013(3)
C7 0.045(3) 0.043(3) 0.033(3) 0.001(2) 0.008(3) -0.005(3)
C8 0.035(3) 0.040(3) 0.031(3) 0.003(2) 0.005(2) -0.004(2)
C9 0.045(3) 0.036(3) 0.033(3) 0.003(2) 0.006(2) 0.001(2)
C10 0.052(4) 0.040(3) 0.057(4) 0.004(3) 0.018(3) -0.002(3)
C11 0.072(5) 0.055(4) 0.073(5) 0.005(4) 0.039(4) 0.012(4)
C12 0.111(7) 0.047(4) 0.051(4) 0.000(3) 0.030(4) 0.014(4)
C13 0.100(6) 0.062(4) 0.039(4) -0.011(3) 0.007(4) -0.005(4)
C14 0.059(4) 0.059(4) 0.047(4) -0.007(3) 0.006(3) 0.001(3)
C15 0.034(3) 0.040(3) 0.033(3) 0.000(2) 0.006(2) 0.002(2)
C16 0.052(4) 0.049(3) 0.048(4) 0.007(3) 0.001(3) -0.009(3)
C17 0.054(4) 0.077(5) 0.047(4) 0.012(3) -0.004(3) 0.003(4)
C18 0.045(4) 0.074(5) 0.044(4) -0.009(3) -0.003(3) -0.008(3)
C19 0.048(4) 0.051(4) 0.059(4) -0.013(3) 0.010(3) -0.016(3)
C20 0.046(3) 0.048(3) 0.038(3) -0.001(3) 0.007(3) -0.006(3)
C21 0.039(3) 0.044(3) 0.036(3) 0.005(3) 0.004(2) -0.005(3)
C22 0.053(4) 0.051(3) 0.039(3) 0.007(3) 0.011(3) 0.000(3)
C23 0.069(5) 0.066(4) 0.043(4) 0.021(3) 0.011(3) 0.004(4)
C24 0.076(5) 0.052(4) 0.059(4) 0.021(3) 0.006(4) 0.007(4)
C25 0.094(6) 0.048(4) 0.064(5) 0.011(3) 0.022(4) 0.023(4)
C26 0.087(5) 0.046(4) 0.047(4) 0.006(3) 0.018(4) 0.009(3)
C27 0.177(15) 0.38(3) 0.131(12) 0.108(16) 0.086(12) 0.153(18)
C28 0.063(5) 0.134(9) 0.116(8) 0.009(7) 0.000(5) 0.003(6)
O1 0.050(3) 0.046(2) 0.056(3) 0.007(2) 0.011(2) 0.003(2)
O2 0.050(3) 0.091(4) 0.099(4) -0.016(3) -0.002(3) 0.019(3)
I1 0.0728(3) 0.0621(3) 0.0467(2) 0.0071(2) 0.0162(2) 0.0005(2)
I2 0.1167(5) 0.0483(3) 0.0494(3) -0.00567(19) 0.0047(3) -0.0093(2)
Hg1 0.04731(16) 0.04788(16) 0.04318(16) -0.00267(10) 0.01110(11) -0.00225(10)
P1 0.0369(8) 0.0352(7) 0.0310(7) 0.0020(6) 0.0058(6) -0.0042(6)
Cl1 0.0815(15) 0.127(2) 0.127(2) 0.0015(16) 0.0344(15) -0.0573(15)
S1 0.0702(14) 0.109(2) 0.139(2) -0.0431(18) -0.0139(15) 0.0240(14)

loop_
_atom_type_symbol
_atom_type_description
_atom_type_scat_dispersion_real
_atom_type_scat_dispersion_imag
_atom_type_scat_source
C C 0.0033 0.0016 'International Tables Vol C Tables 4.2.6.8 and 6.1.1.4'
H H 0.0000 0.0000 'International Tables Vol C Tables 4.2.6.8 and 6.1.1.4'
O O 0.0106 0.0060 'International Tables Vol C Tables 4.2.6.8 and 6.1.1.4'
I I -0.4742 1.8119 'International Tables Vol C Tables 4.2.6.8 and 6.1.1.4'
Hg Hg -2.3894 9.2266 'International Tables Vol C Tables 4.2.6.8 and 6.1.1.4'
P P 0.1023 0.0942 'International Tables Vol C Tables 4.2.6.8 and 6.1.1.4'
Cl Cl 0.1484 0.1585 'International Tables Vol C Tables 4.2.6.8 and 6.1.1.4'
S S 0.1246 0.1234 'International Tables Vol C Tables 4.2.6.8 and 6.1.1.4'

loop_
_geom_angle_atom_site_label_1
_geom_angle_atom_site_label_2
_geom_angle_atom_site_label_3
_geom_angle
C2 C1 C6 120.2(7)
C2 C1 H1 119.9
C6 C1 H1 119.9
C3 C2 C1 120.0(7)
C3 C2 H2 120.0
C1 C2 H2 120.0
C4 C3 C2 120.9(7)
C4 C3 Cl1 119.1(7)
C2 C3 Cl1 119.9(6)
C3 C4 C5 119.8(8)
C3 C4 H4 120.1
C5 C4 H4 120.1
C6 C5 C4 120.2(7)
C6 C5 H5 119.9
C4 C5 H5 119.9
C5 C6 C1 118.8(6)
C5 C6 C7 123.6(5)
C1 C6 C7 117.5(6)
O1 C7 C8 121.8(5)
O1 C7 C6 121.1(5)
C8 C7 C6 116.9(5)
C7 C8 P1 116.1(4)
C7 C8 Hg1 103.7(3)
P1 C8 Hg1 111.0(3)
C7 C8 H8 108.5
P1 C8 H8 108.5
Hg1 C8 H8 108.5
C14 C9 C10 119.8(6)
C14 C9 P1 118.9(5)
C10 C9 P1 121.1(5)
C9 C10 C11 118.5(7)
C9 C10 H10 120.7
C11 C10 H10 120.7
C12 C11 C10 121.2(7)
C12 C11 H11 119.4
C10 C11 H11 119.4
C11 C12 C13 120.3(7)
C11 C12 H12 119.8
C13 C12 H12 119.8
C12 C13 C14 120.2(7)
C12 C13 H13 119.9
C14 C13 H13 119.9
C9 C14 C13 119.9(7)
C9 C14 H14 120.0
C13 C14 H14 120.0
C16 C15 C20 119.4(5)
C16 C15 P1 120.2(4)
C20 C15 P1 120.4(4)
C17 C16 C15 119.7(6)
C17 C16 H16 120.2
C15 C16 H16 120.2
C18 C17 C16 121.0(6)
C18 C17 H17 119.5
C16 C17 H17 119.5
C17 C18 C19 120.2(6)
C17 C18 H18 119.9
C19 C18 H18 119.9
C18 C19 C20 120.5(6)
C18 C19 H19 119.8
C20 C19 H19 119.8
C19 C20 C15 119.4(6)
C19 C20 H20 120.3
C15 C20 H20 120.3
C26 C21 C22 118.6(6)
C26 C21 P1 120.4(4)
C22 C21 P1 121.0(5)
C23 C22 C21 120.4(6)
C23 C22 H22 119.8
C21 C22 H22 119.8
C24 C23 C22 120.6(6)
C24 C23 H23 119.7
C22 C23 H23 119.7
C23 C24 C25 120.1(6)
C23 C24 H24 120.0
C25 C24 H24 120.0
C24 C25 C26 120.5(7)
C24 C25 H25 119.8
C26 C25 H25 119.8
C25 C26 C21 119.9(6)
C25 C26 H26 120.1
C21 C26 H26 120.1
S1 C27 H27A 109.5
S1 C27 H27B 109.5
H27A C27 H27B 109.5
S1 C27 H27C 109.5
H27A C27 H27C 109.5
H27B C27 H27C 109.5
S1 C28 H28A 109.5
S1 C28 H28B 109.5
H28A C28 H28B 109.5
S1 C28 H28C 109.5
H28A C28 H28C 109.5
H28B C28 H28C 109.5
S1 O2 Hg1 122.4(3)
C8 Hg1 O2 81.73(19)
C8 Hg1 I2 132.80(13)
O2 Hg1 I2 93.23(13)
C8 Hg1 I1 112.17(13)
O2 Hg1 I1 108.58(14)
I2 Hg1 I1 113.853(17)
C8 P1 C15 112.1(3)
C8 P1 C9 112.5(3)
C15 P1 C9 109.0(3)
C8 P1 C21 106.1(3)
C15 P1 C21 109.0(3)
C9 P1 C21 107.9(3)
O2 S1 C28 106.2(5)
O2 S1 C27 105.7(6)
C28 S1 C27 99.8(8)

loop_
_geom_bond_atom_site_label_1
_geom_bond_atom_site_label_2
_geom_bond_distance
C1 C2 1.369(10)
C1 C6 1.398(9)
C1 H1 0.9300
C2 C3 1.363(12)
C2 H2 0.9300
C3 C4 1.355(12)
C3 Cl1 1.738(7)
C4 C5 1.392(10)
C4 H4 0.9300
C5 C6 1.371(9)
C5 H5 0.9300
C6 C7 1.500(8)
C7 O1 1.220(7)
C7 C8 1.482(8)
C8 P1 1.784(5)
C8 Hg1 2.280(5)
C8 H8 0.9800
C9 C14 1.386(9)
C9 C10 1.389(8)
C9 P1 1.798(6)
C10 C11 1.410(10)
C10 H10 0.9300
C11 C12 1.347(12)
C11 H11 0.9300
C12 C13 1.373(12)
C12 H12 0.9300
C13 C14 1.389(10)
C13 H13 0.9300
C14 H14 0.9300
C15 C16 1.391(8)
C15 C20 1.397(8)
C15 P1 1.797(6)
C16 C17 1.380(9)
C16 H16 0.9300
C17 C18 1.360(10)
C17 H17 0.9300
C18 C19 1.373(10)
C18 H18 0.9300
C19 C20 1.387(9)
C19 H19 0.9300
C20 H20 0.9300
C21 C26 1.387(9)
C21 C22 1.389(8)
C21 P1 1.806(6)
C22 C23 1.380(9)
C22 H22 0.9300
C23 C24 1.349(10)
C23 H23 0.9300
C24 C25 1.373(10)
C24 H24 0.9300
C25 C26 1.381(9)
C25 H25 0.9300
C26 H26 0.9300
C27 S1 1.724(17)
C27 H27A 0.9600
C27 H27B 0.9600
C27 H27C 0.9600
C28 S1 1.722(9)
C28 H28A 0.9600
C28 H28B 0.9600
C28 H28C 0.9600
O2 S1 1.492(6)
O2 Hg1 2.652(5)
I1 Hg1 2.7327(5)
I2 Hg1 2.6850(5)

loop_
_geom_torsion_atom_site_label_1
_geom_torsion_atom_site_label_2
_geom_torsion_atom_site_label_3
_geom_torsion_atom_site_label_4
_geom_torsion
C6 C1 C2 C3 1.3(11)
C1 C2 C3 C4 0.8(13)
C1 C2 C3 Cl1 -177.7(6)
C2 C3 C4 C5 -1.9(13)
Cl1 C3 C4 C5 176.7(6)
C3 C4 C5 C6 0.8(12)
C4 C5 C6 C1 1.2(10)
C4 C5 C6 C7 -175.4(7)
C2 C1 C6 C5 -2.3(10)
C2 C1 C6 C7 174.5(6)
C5 C6 C7 O1 -170.9(6)
C1 C6 C7 O1 12.4(8)
C5 C6 C7 C8 14.1(9)
C1 C6 C7 C8 -162.6(5)
O1 C7 C8 P1 24.4(7)
C6 C7 C8 P1 -160.6(4)
O1 C7 C8 Hg1 -97.7(5)
C6 C7 C8 Hg1 77.2(5)
C14 C9 C10 C11 -0.7(9)
P1 C9 C10 C11 -176.5(5)
C9 C10 C11 C12 0.9(10)
C10 C11 C12 C13 -1.1(11)
C11 C12 C13 C14 1.0(12)
C10 C9 C14 C13 0.7(10)
P1 C9 C14 C13 176.6(5)
C12 C13 C14 C9 -0.8(11)
C20 C15 C16 C17 0.0(9)
P1 C15 C16 C17 179.6(5)
C15 C16 C17 C18 0.1(11)
C16 C17 C18 C19 0.0(11)
C17 C18 C19 C20 -0.1(10)
C18 C19 C20 C15 0.2(9)
C16 C15 C20 C19 -0.1(9)
P1 C15 C20 C19 -179.7(5)
C26 C21 C22 C23 -0.2(10)
P1 C21 C22 C23 179.5(5)
C21 C22 C23 C24 0.3(11)
C22 C23 C24 C25 -0.4(12)
C23 C24 C25 C26 0.3(13)
C24 C25 C26 C21 -0.2(12)
C22 C21 C26 C25 0.2(11)
P1 C21 C26 C25 -179.5(6)
C7 C8 Hg1 O2 -110.3(4)
P1 C8 Hg1 O2 124.3(3)
C7 C8 Hg1 I2 163.0(3)
P1 C8 Hg1 I2 37.5(4)
C7 C8 Hg1 I1 -3.5(4)
P1 C8 Hg1 I1 -129.0(2)
S1 O2 Hg1 C8 -179.3(5)
S1 O2 Hg1 I2 -46.5(4)
S1 O2 Hg1 I1 70.0(4)
C7 C8 P1 C15 -87.8(5)
Hg1 C8 P1 C15 30.4(3)
C7 C8 P1 C9 35.5(5)
Hg1 C8 P1 C9 153.7(3)
C7 C8 P1 C21 153.3(4)
Hg1 C8 P1 C21 -88.5(3)
C16 C15 P1 C8 48.1(5)
C20 C15 P1 C8 -132.3(5)
C16 C15 P1 C9 -77.1(5)
C20 C15 P1 C9 102.5(5)
C16 C15 P1 C21 165.3(5)
C20 C15 P1 C21 -15.1(5)
C14 C9 P1 C8 42.0(6)
C10 C9 P1 C8 -142.2(5)
C14 C9 P1 C15 166.9(5)
C10 C9 P1 C15 -17.2(5)
C14 C9 P1 C21 -74.8(5)
C10 C9 P1 C21 101.0(5)
C26 C21 P1 C8 60.3(6)
C22 C21 P1 C8 -119.4(5)
C26 C21 P1 C15 -60.6(6)
C22 C21 P1 C15 119.7(5)
C26 C21 P1 C9 -178.8(5)
C22 C21 P1 C9 1.5(6)
Hg1 O2 S1 C28 -173.9(5)
Hg1 O2 S1 C27 -68.4(9)
